data_1565045
loop_
_publ_author_name
'Li, Mingxu'
'Zhang, Jian'
'Zou, Yashi'
'Zhou, Fengfan'
'Zhang, Zhenfeng'
'Zhang, Wanbin'

_publ_section_title
;
 Asymmetric Hydrogenation for the Synthesis of 2-Substituted Chiral
 Morpholines
;
_journal_name_full 'Chemical Science'
_journal_paper_doi 10.1039/D1SC04288B
_journal_year 2021
_chemical_absolute_configuration ad
_chemical_formula_moiety 'C18 H15 Cl N O3'
_chemical_formula_sum 'C18 H15 Cl N O3'
_chemical_formula_weight 328.76
_chemical_name_common 1c
_chemical_name_systematic 1-(6-(4-chlorophenyl)-2,3-dihydro-4H-1,4-oxazin-4-yl)-2-phenylethan-1-one
_space_group_crystal_system orthorhombic
_space_group_IT_number 19
_space_group_name_Hall 'P 2ac 2ab'
_space_group_name_H-M_alt 'P 21 21 21'
_atom_sites_solution_hydrogens geom
_audit_creation_method SHELXL-2018/3
_audit_update_record
;
2021-07-12 deposited with the CCDC.	2021-10-27 downloaded from the CCDC.
;
_cell_angle_alpha 90
_cell_angle_beta 90
_cell_angle_gamma 90
_cell_formula_units_Z 4
_cell_length_a 5.5094(2)
_cell_length_b 14.3271(4)
_cell_length_c 19.9017(6)
_cell_measurement_reflns_used 9886
_cell_measurement_temperature 297(2)
_cell_measurement_theta_max 68.00
_cell_measurement_theta_min 3.80
_cell_volume 1570.92(9)
_computing_structure_refinement 'SHELXL-2018/3 (Sheldrick, 2018)'
_computing_structure_solution 'SHELXT 2018/2 (Sheldrick, 2018)'
_diffrn_ambient_temperature 297(2)
_diffrn_measured_fraction_theta_full 1.000
_diffrn_measured_fraction_theta_max 0.999
_diffrn_measurement_device_type 'Bruker D8 VENTURE'
_diffrn_measurement_method '\f and \w scans'
_diffrn_radiation_type CuK\a
_diffrn_radiation_wavelength 1.54178
_diffrn_reflns_av_R_equivalents 0.0523
_diffrn_reflns_av_unetI/netI 0.0267
_diffrn_reflns_Laue_measured_fraction_full 1.000
_diffrn_reflns_Laue_measured_fraction_max 0.999
_diffrn_reflns_limit_h_max 6
_diffrn_reflns_limit_h_min -6
_diffrn_reflns_limit_k_max 17
_diffrn_reflns_limit_k_min -15
_diffrn_reflns_limit_l_max 23
_diffrn_reflns_limit_l_min -23
_diffrn_reflns_number 23942
_diffrn_reflns_point_group_measured_fraction_full 1.000
_diffrn_reflns_point_group_measured_fraction_max 0.999
_diffrn_reflns_theta_full 67.679
_diffrn_reflns_theta_max 68.165
_diffrn_reflns_theta_min 3.801
_exptl_absorpt_coefficient_mu 2.280
_exptl_absorpt_correction_type multi-scan
_exptl_absorpt_process_details
;
SADABS-2016/2 - Bruker AXS area detector scaling and absorption correction
;
_exptl_crystal_colour colourless
_exptl_crystal_density_diffrn 1.390
_exptl_crystal_description block
_exptl_crystal_F_000 684
_exptl_crystal_size_max 0.220
_exptl_crystal_size_mid 0.200
_exptl_crystal_size_min 0.180
_exptl_transmission_factor_max 0.7531
_exptl_transmission_factor_min 0.6407
_refine_diff_density_max 0.380
_refine_diff_density_min -0.244
_refine_diff_density_rms 0.040
_refine_ls_abs_structure_details
;
 Flack x determined using 1015 quotients [(I+)-(I-)]/[(I+)+(I-)]
 (Parsons, Flack and Wagner, Acta Cryst. B69 (2013) 249-259).
;
_refine_ls_abs_structure_Flack 0.023(8)
_refine_ls_extinction_method none
_refine_ls_goodness_of_fit_ref 1.040
_refine_ls_hydrogen_treatment constr
_refine_ls_matrix_type full
_refine_ls_number_parameters 208
_refine_ls_number_reflns 2883
_refine_ls_number_restraints 0
_refine_ls_restrained_S_all 1.040
_refine_ls_R_factor_all 0.0386
_refine_ls_R_factor_gt 0.0345
_refine_ls_shift/su_max 0.000
_refine_ls_shift/su_mean 0.000
_refine_ls_structure_factor_coef Fsqd
_refine_ls_weighting_details 'w=1/[\s^2^(Fo^2^)+(0.0607P)^2^+0.1779P] where P=(Fo^2^+2Fc^2^)/3'
_refine_ls_weighting_scheme calc
_refine_ls_wR_factor_gt 0.0955
_refine_ls_wR_factor_ref 0.0996
_reflns_Friedel_coverage 0.697
_reflns_Friedel_fraction_full 1.000
_reflns_Friedel_fraction_max 0.999
_reflns_number_gt 2642
_reflns_number_total 2883
_reflns_threshold_expression 'I > 2\s(I)'
_cod_data_source_file d1sc04288b2.cif
_cod_data_source_block ta_a
_cod_depositor_comments
;
The following automatic conversions were performed:

data item '_chemical_absolute_configuration' value 'AD' was changed
to 'ad' in accordance with the
/home/data/users/saulius/crontab/automatic-downloads/rss-feeds/RSC/lib/dictionaries/cif_core.dic
dictionary named 'cif_core.dic' version 2.4.2 last updated on
2011-04-26.

Automatic conversion script
Id: cif_fix_values 7556 2019-12-06 15:28:31Z antanas 
;
_cod_database_code 1565045
_shelx_shelxl_version_number 2018/3
_shelx_space_group_comment
;
The symmetry employed for this shelxl refinement is uniquely defined
by the following loop, which should always be used as a source of
symmetry information in preference to the above space-group names.
They are only intended as comments.
;
_shelx_estimated_absorpt_t_min 0.634
_shelx_estimated_absorpt_t_max 0.684

loop_
_space_group_symop_operation_xyz
'x, y, z'
'-x+1/2, -y, z+1/2'
'-x, y+1/2, -z+1/2'
'x+1/2, -y+1/2, -z'

loop_
_atom_site_label
_atom_site_type_symbol
_atom_site_fract_x
_atom_site_fract_y
_atom_site_fract_z
_atom_site_U_iso_or_equiv
_atom_site_adp_type
_atom_site_occupancy
_atom_site_site_symmetry_order
_atom_site_calc_flag
_atom_site_refinement_flags_posn
_atom_site_refinement_flags_adp
_atom_site_refinement_flags_occupancy
_atom_site_disorder_assembly
_atom_site_disorder_group
Cl1 Cl 1.35435(17) 0.42215(8) 0.39217(4) 0.0730(3) Uani 1 1 d . . . . .
C1 C 1.1738(5) 0.4241(2) 0.46421(15) 0.0486(6) Uani 1 1 d . . . . .
N1 N 0.4356(5) 0.35459(16) 0.71238(12) 0.0467(6) Uani 1 1 d . . . . .
O1 O 0.7559(4) 0.50138(13) 0.67936(10) 0.0502(5) Uani 1 1 d . . . . .
O3 O 0.1244(4) 0.30019(13) 0.77283(10) 0.0470(5) Uani 1 1 d . . . . .
C3 C 0.8223(6) 0.3715(2) 0.52245(15) 0.0502(7) Uani 1 1 d . . . . .
H3 H 0.681212 0.335933 0.523406 0.060 Uiso 1 1 calc R U . . .
O2 O 0.2933(5) 0.20805(15) 0.69310(11) 0.0596(6) Uani 1 1 d . . . . .
C2 C 0.9639(6) 0.3714(2) 0.46505(15) 0.0511(7) Uani 1 1 d . . . . .
H2 H 0.918522 0.336484 0.427713 0.061 Uiso 1 1 calc R U . . .
C6 C 1.2391(6) 0.4784(2) 0.51805(16) 0.0535(7) Uani 1 1 d . . . . .
H6 H 1.379062 0.514577 0.516304 0.064 Uiso 1 1 calc R U . . .
C5 C 1.0947(5) 0.4787(2) 0.57504(15) 0.0484(7) Uani 1 1 d . . . . .
H5 H 1.137744 0.516176 0.611285 0.058 Uiso 1 1 calc R U . . .
C4 C 0.8861(5) 0.42392(19) 0.57911(13) 0.0418(6) Uani 1 1 d . . . . .
C7 C 0.7363(5) 0.42239(18) 0.64026(13) 0.0418(6) Uani 1 1 d . . . . .
C9 C 0.4312(6) 0.4413(2) 0.75076(15) 0.0488(7) Uani 1 1 d . . . . .
H9A H 0.387944 0.428506 0.797102 0.059 Uiso 1 1 calc R U . . .
H9AB H 0.311390 0.483514 0.732059 0.059 Uiso 1 1 calc R U . . .
C8 C 0.5923(6) 0.3513(2) 0.65672(14) 0.0457(6) Uani 1 1 d . . . . .
C10 C 0.6794(6) 0.4850(2) 0.74755(14) 0.0501(7) Uani 1 1 d . . . . .
H10A H 0.677190 0.543823 0.771707 0.060 Uiso 1 1 calc R U . . .
H10B H 0.795525 0.444286 0.769513 0.060 Uiso 1 1 calc R U . . .
C11 C 0.2852(6) 0.28122(18) 0.72347(14) 0.0445(6) Uani 1 1 d . . . . .
C12 C -0.0372(6) 0.2244(2) 0.78885(16) 0.0487(7) Uani 1 1 d . . . . .
H12A H 0.055859 0.169999 0.802193 0.058 Uiso 1 1 calc R U . . .
H12B H -0.132833 0.208078 0.749646 0.058 Uiso 1 1 calc R U . . .
C13 C -0.2020(5) 0.25372(19) 0.84519(14) 0.0421(6) Uani 1 1 d . . . . .
C14 C -0.4018(5) 0.1982(2) 0.85908(15) 0.0482(6) Uani 1 1 d . . . . .
H14 H -0.429449 0.144865 0.833538 0.058 Uiso 1 1 calc R U . . .
C15 C -0.5609(6) 0.2209(2) 0.91047(17) 0.0547(8) Uani 1 1 d . . . . .
H15 H -0.692759 0.182490 0.919755 0.066 Uiso 1 1 calc R U . . .
C16 C -0.5228(6) 0.3007(2) 0.94778(17) 0.0554(8) Uani 1 1 d . . . . .
H16 H -0.629859 0.316673 0.982023 0.066 Uiso 1 1 calc R U . . .
C17 C -0.3245(6) 0.3569(2) 0.93403(15) 0.0518(7) Uani 1 1 d . . . . .
H17 H -0.299184 0.410974 0.958859 0.062 Uiso 1 1 calc R U . . .
C18 C -0.1640(5) 0.3329(2) 0.88358(14) 0.0462(6) Uani 1 1 d . . . . .
H18 H -0.029259 0.370243 0.875347 0.055 Uiso 1 1 calc R U . . .

loop_
_atom_site_aniso_label
_atom_site_aniso_U_11
_atom_site_aniso_U_22
_atom_site_aniso_U_33
_atom_site_aniso_U_23
_atom_site_aniso_U_13
_atom_site_aniso_U_12
Cl1 0.0672(5) 0.0994(7) 0.0524(4) 0.0038(4) 0.0183(4) 0.0001(5)
C1 0.0458(15) 0.0546(16) 0.0455(14) 0.0081(13) 0.0065(12) 0.0080(13)
N1 0.0566(14) 0.0389(12) 0.0446(12) -0.0038(10) 0.0107(10) -0.0031(10)
O1 0.0668(13) 0.0394(9) 0.0444(10) -0.0042(8) 0.0086(10) -0.0056(9)
O3 0.0519(11) 0.0417(9) 0.0474(10) -0.0002(8) 0.0121(9) -0.0009(9)
C3 0.0498(16) 0.0510(15) 0.0498(16) -0.0051(12) 0.0046(13) -0.0048(13)
O2 0.0758(15) 0.0456(11) 0.0573(13) -0.0112(9) 0.0212(12) -0.0096(11)
C2 0.0562(17) 0.0524(16) 0.0445(15) -0.0067(13) 0.0026(13) 0.0029(14)
C6 0.0476(16) 0.0591(18) 0.0539(17) 0.0049(13) 0.0014(14) -0.0059(14)
C5 0.0502(17) 0.0516(16) 0.0433(15) -0.0011(12) -0.0017(13) -0.0045(13)
C4 0.0449(14) 0.0400(13) 0.0407(13) 0.0012(11) 0.0004(11) 0.0018(12)
C7 0.0487(14) 0.0362(12) 0.0405(13) -0.0015(10) 0.0006(11) 0.0023(12)
C9 0.0593(18) 0.0391(14) 0.0480(15) -0.0040(12) 0.0075(13) 0.0029(12)
C8 0.0534(16) 0.0416(14) 0.0419(14) -0.0035(11) 0.0078(12) -0.0018(12)
C10 0.0670(19) 0.0422(14) 0.0412(14) -0.0047(11) 0.0029(14) -0.0024(13)
C11 0.0536(16) 0.0402(14) 0.0395(13) 0.0012(11) 0.0061(12) -0.0017(12)
C12 0.0505(16) 0.0441(15) 0.0514(16) -0.0019(12) 0.0094(13) -0.0051(12)
C13 0.0406(14) 0.0439(13) 0.0419(14) 0.0056(11) -0.0008(11) 0.0025(11)
C14 0.0476(15) 0.0479(15) 0.0490(15) 0.0017(12) 0.0001(13) -0.0043(12)
C15 0.0433(15) 0.0647(19) 0.0561(18) 0.0067(14) 0.0049(13) -0.0036(14)
C16 0.0500(16) 0.067(2) 0.0496(17) 0.0026(14) 0.0058(14) 0.0068(15)
C17 0.0565(17) 0.0531(17) 0.0459(15) -0.0024(12) -0.0008(13) 0.0063(14)
C18 0.0469(14) 0.0451(14) 0.0466(15) 0.0025(12) 0.0020(13) -0.0013(12)

loop_
_atom_type_symbol
_atom_type_description
_atom_type_scat_dispersion_real
_atom_type_scat_dispersion_imag
_atom_type_scat_source
C C 0.0181 0.0091 'International Tables Vol C Tables 4.2.6.8 and 6.1.1.4'
H H 0.0000 0.0000 'International Tables Vol C Tables 4.2.6.8 and 6.1.1.4'
Cl Cl 0.3639 0.7018 'International Tables Vol C Tables 4.2.6.8 and 6.1.1.4'
N N 0.0311 0.0180 'International Tables Vol C Tables 4.2.6.8 and 6.1.1.4'
O O 0.0492 0.0322 'International Tables Vol C Tables 4.2.6.8 and 6.1.1.4'

loop_
_geom_angle_atom_site_label_1
_geom_angle_atom_site_label_2
_geom_angle_atom_site_label_3
_geom_angle
_geom_angle_site_symmetry_1
_geom_angle_site_symmetry_3
_geom_angle_publ_flag
C6 C1 C2 121.3(3) . . ?
C6 C1 Cl1 120.1(2) . . ?
C2 C1 Cl1 118.6(2) . . ?
C11 N1 C8 118.6(2) . . ?
C11 N1 C9 124.4(2) . . ?
C8 N1 C9 116.8(2) . . ?
C7 O1 C10 112.1(2) . . ?
C11 O3 C12 114.5(2) . . ?
C2 C3 C4 121.6(3) . . ?
C1 C2 C3 118.8(3) . . ?
C1 C6 C5 119.4(3) . . ?
C6 C5 C4 121.3(3) . . ?
C5 C4 C3 117.5(3) . . ?
C5 C4 C7 121.3(3) . . ?
C3 C4 C7 121.2(2) . . ?
C8 C7 O1 122.4(2) . . ?
C8 C7 C4 123.3(2) . . ?
O1 C7 C4 114.3(2) . . ?
N1 C9 C10 108.5(2) . . ?
C7 C8 N1 122.3(3) . . ?
O1 C10 C9 111.9(2) . . ?
O2 C11 O3 124.2(3) . . ?
O2 C11 N1 124.5(3) . . ?
O3 C11 N1 111.3(2) . . ?
O3 C12 C13 109.1(2) . . ?
C18 C13 C14 118.7(3) . . ?
C18 C13 C12 123.4(3) . . ?
C14 C13 C12 117.9(3) . . ?
C15 C14 C13 121.0(3) . . ?
C16 C15 C14 119.7(3) . . ?
C15 C16 C17 119.7(3) . . ?
C18 C17 C16 120.3(3) . . ?
C17 C18 C13 120.6(3) . . ?

loop_
_geom_bond_atom_site_label_1
_geom_bond_atom_site_label_2
_geom_bond_distance
_geom_bond_site_symmetry_2
_geom_bond_publ_flag
Cl1 C1 1.745(3) . ?
C1 C6 1.372(5) . ?
C1 C2 1.381(4) . ?
N1 C11 1.357(4) . ?
N1 C8 1.405(4) . ?
N1 C9 1.458(4) . ?
O1 C7 1.378(3) . ?
O1 C10 1.440(3) . ?
O3 C11 1.350(3) . ?
O3 C12 1.440(3) . ?
C3 C2 1.383(4) . ?
C3 C4 1.399(4) . ?
O2 C11 1.211(3) . ?
C6 C5 1.386(4) . ?
C5 C4 1.394(4) . ?
C4 C7 1.471(4) . ?
C7 C8 1.331(4) . ?
C9 C10 1.506(5) . ?
C12 C13 1.503(4) . ?
C13 C18 1.383(4) . ?
C13 C14 1.386(4) . ?
C14 C15 1.386(4) . ?
C15 C16 1.379(5) . ?
C16 C17 1.384(5) . ?
C17 C18 1.381(4) . ?

loop_
_geom_torsion_atom_site_label_1
_geom_torsion_atom_site_label_2
_geom_torsion_atom_site_label_3
_geom_torsion_atom_site_label_4
_geom_torsion
_geom_torsion_site_symmetry_1
_geom_torsion_site_symmetry_2
_geom_torsion_site_symmetry_3
_geom_torsion_site_symmetry_4
_geom_torsion_publ_flag
C6 C1 C2 C3 -2.2(5) . . . . ?
Cl1 C1 C2 C3 179.0(2) . . . . ?
C4 C3 C2 C1 0.4(5) . . . . ?
C2 C1 C6 C5 1.5(5) . . . . ?
Cl1 C1 C6 C5 -179.6(2) . . . . ?
C1 C6 C5 C4 0.9(5) . . . . ?
C6 C5 C4 C3 -2.6(4) . . . . ?
C6 C5 C4 C7 178.4(3) . . . . ?
C2 C3 C4 C5 2.0(4) . . . . ?
C2 C3 C4 C7 -179.0(3) . . . . ?
C10 O1 C7 C8 20.7(4) . . . . ?
C10 O1 C7 C4 -159.6(2) . . . . ?
C5 C4 C7 C8 -155.7(3) . . . . ?
C3 C4 C7 C8 25.4(4) . . . . ?
C5 C4 C7 O1 24.7(4) . . . . ?
C3 C4 C7 O1 -154.3(3) . . . . ?
C11 N1 C9 C10 154.3(3) . . . . ?
C8 N1 C9 C10 -31.6(4) . . . . ?
O1 C7 C8 N1 5.0(5) . . . . ?
C4 C7 C8 N1 -174.6(3) . . . . ?
C11 N1 C8 C7 176.4(3) . . . . ?
C9 N1 C8 C7 1.9(4) . . . . ?
C7 O1 C10 C9 -52.0(3) . . . . ?
N1 C9 C10 O1 57.0(3) . . . . ?
C12 O3 C11 O2 1.8(4) . . . . ?
C12 O3 C11 N1 -178.3(3) . . . . ?
C8 N1 C11 O2 8.4(5) . . . . ?
C9 N1 C11 O2 -177.6(3) . . . . ?
C8 N1 C11 O3 -171.6(2) . . . . ?
C9 N1 C11 O3 2.5(4) . . . . ?
C11 O3 C12 C13 178.8(2) . . . . ?
O3 C12 C13 C18 -12.6(4) . . . . ?
O3 C12 C13 C14 167.4(2) . . . . ?
C18 C13 C14 C15 -0.2(4) . . . . ?
C12 C13 C14 C15 179.8(3) . . . . ?
C13 C14 C15 C16 1.1(5) . . . . ?
C14 C15 C16 C17 -0.7(5) . . . . ?
C15 C16 C17 C18 -0.6(5) . . . . ?
C16 C17 C18 C13 1.4(4) . . . . ?
C14 C13 C18 C17 -1.1(4) . . . . ?
C12 C13 C18 C17 178.9(3) . . . . ?
